data_7105763
loop_
_publ_author_name
'Elana Slutsky Smith'
'Gregory Molev'
'Mark Botoshansky'
'Mark Gandelman'

_publ_section_title
;
 Bidentate Ligand Synthesis via N-C Rearrangement in Triazoles
;
_journal_name_full Chem.Commun.
_journal_page_first 319
_journal_paper_doi 10.1039/c0cc02033h
_journal_volume 47
_journal_year 2011
_chemical_formula_sum 'C20 H28 B N3 O P2'
_chemical_formula_weight 399.20
_chemical_name_common Gandelman-39
_chemical_name_systematic
;
?
;
_space_group_IT_number 14
_symmetry_cell_setting monoclinic
_symmetry_space_group_name_Hall '-P 2ybc'
_symmetry_space_group_name_H-M 'P 1 21/c 1'
_atom_sites_solution_hydrogens geom
_atom_sites_solution_primary direct
_atom_sites_solution_secondary difmap
_audit_creation_method SHELXL-97
_cell_angle_alpha 90.00
_cell_angle_beta 95.09(2)
_cell_angle_gamma 90.00
_cell_formula_units_Z 4
_cell_length_a 9.622(2)
_cell_length_b 16.515(3)
_cell_length_c 13.913(3)
_cell_measurement_reflns_used 13423
_cell_measurement_temperature 293(2)
_cell_measurement_theta_max 25.05
_cell_measurement_theta_min 1.92
_cell_volume 2202.2(8)
_computing_cell_refinement 'DENZO HKL2000 (Otwinowski & Minor 1997)'
_computing_data_collection 'Collect (Nonius, 2006)'
_computing_data_reduction 'DENZO HKL2000 (Otwinowski & Minor 1997)'
_computing_molecular_graphics 'TEXSAN (MSC, 1999)'
_computing_structure_refinement 'SHELXL-97 (Sheldrick, 1997)'
_computing_structure_solution 'SHELXS-97 (Sheldrick, 1997)'
_diffrn_ambient_temperature 293(2)
_diffrn_measured_fraction_theta_full 0.978
_diffrn_measured_fraction_theta_max 0.978
_diffrn_measurement_device_type 'Nonius KappaCCD'
_diffrn_measurement_method 'phi- and omega-scans'
_diffrn_radiation_monochromator graphite
_diffrn_radiation_source 'fine-focus sealed tube'
_diffrn_radiation_type MoK\a
_diffrn_radiation_wavelength 0.71073
_diffrn_reflns_av_R_equivalents 0.1532
_diffrn_reflns_av_sigmaI/netI 0.1640
_diffrn_reflns_limit_h_max 11
_diffrn_reflns_limit_h_min -10
_diffrn_reflns_limit_k_max 17
_diffrn_reflns_limit_k_min -19
_diffrn_reflns_limit_l_max 16
_diffrn_reflns_limit_l_min -15
_diffrn_reflns_number 13091
_diffrn_reflns_theta_full 25.00
_diffrn_reflns_theta_max 25.00
_diffrn_reflns_theta_min 1.92
_diffrn_standards_number 0
_exptl_absorpt_coefficient_mu 0.212
_exptl_absorpt_correction_type none
_exptl_crystal_colour colorless
_exptl_crystal_density_diffrn 1.204
_exptl_crystal_density_method 'not measured'
_exptl_crystal_description prism
_exptl_crystal_F_000 848
_exptl_crystal_size_max 0.40
_exptl_crystal_size_mid 0.20
_exptl_crystal_size_min 0.18
_refine_diff_density_max 0.665
_refine_diff_density_min -0.280
_refine_diff_density_rms 0.056
_refine_ls_extinction_method none
_refine_ls_goodness_of_fit_ref 0.847
_refine_ls_hydrogen_treatment mixed
_refine_ls_matrix_type full
_refine_ls_number_parameters 249
_refine_ls_number_reflns 3802
_refine_ls_number_restraints 1
_refine_ls_restrained_S_all 0.847
_refine_ls_R_factor_all 0.1601
_refine_ls_R_factor_gt 0.0639
_refine_ls_shift/su_max 0.000
_refine_ls_shift/su_mean 0.000
_refine_ls_structure_factor_coef Fsqd
_refine_ls_weighting_details 'calc w=1/[\s^2^(Fo^2^)+(0.0597P)^2^+0.0000P] where P=(Fo^2^+2Fc^2^)/3'
_refine_ls_weighting_scheme calc
_refine_ls_wR_factor_gt 0.1317
_refine_ls_wR_factor_ref 0.1532
_reflns_number_gt 1726
_reflns_number_total 3802
_reflns_threshold_expression >2sigma(I)
_cod_data_source_file C0CC02033H.TXT
_cod_data_source_block Compound-6a
_cod_original_sg_symbol_H-M 'P 21/c'
_cod_database_code 7105763

loop_
_symmetry_equiv_pos_as_xyz
'x, y, z'
'-x, y+1/2, -z+1/2'
'-x, -y, -z'
'x, -y-1/2, z-1/2'

loop_
_atom_site_label
_atom_site_type_symbol
_atom_site_fract_x
_atom_site_fract_y
_atom_site_fract_z
_atom_site_U_iso_or_equiv
_atom_site_adp_type
_atom_site_occupancy
_atom_site_symmetry_multiplicity
_atom_site_calc_flag
_atom_site_refinement_flags
_atom_site_disorder_assembly
_atom_site_disorder_group
P1 P 0.66777(12) 0.36159(7) 0.36464(6) 0.0448(4) Uani 1 1 d . . .
P2 P 0.75208(13) 0.15353(8) 0.48369(7) 0.0538(4) Uani 1 1 d . . .
O1 O 0.7392(3) 0.30496(17) 0.30208(15) 0.0481(8) Uani 1 1 d . . .
N1 N 0.7261(4) 0.2690(3) 0.6254(2) 0.0506(11) Uani 1 1 d . . .
H1 H 0.740(4) 0.224(3) 0.659(3) 0.071(16) Uiso 1 1 d . . .
N2 N 0.6985(4) 0.3457(2) 0.6442(2) 0.0592(11) Uani 1 1 d . . .
N3 N 0.6776(4) 0.3847(2) 0.5616(2) 0.0574(11) Uani 1 1 d . . .
C1 C 0.6930(4) 0.3304(3) 0.4888(2) 0.0413(11) Uani 1 1 d . . .
C2 C 0.7246(4) 0.2543(3) 0.5279(2) 0.0431(11) Uani 1 1 d . . .
C3 C 0.9050(6) 0.1630(4) 0.4157(3) 0.0787(17) Uani 1 1 d . . .
H3 H 0.8797 0.1981 0.3619 0.094 Uiso 1 1 d R . .
C4 C 1.0230(7) 0.1980(6) 0.4760(6) 0.172(4) Uani 1 1 d . . .
H4A H 1.1026 0.2036 0.4395 0.206 Uiso 1 1 d R . .
H4B H 0.9957 0.2503 0.4978 0.206 Uiso 1 1 d R . .
H4C H 1.0466 0.1637 0.5308 0.206 Uiso 1 1 d R . .
C5 C 0.9434(8) 0.0838(5) 0.3727(5) 0.158(3) Uani 1 1 d . . .
H5A H 0.8898 0.0762 0.3118 0.237 Uiso 1 1 calc RD . .
H5B H 0.9241 0.0405 0.4156 0.237 Uiso 1 1 calc R . .
H5C H 1.0410 0.0839 0.3631 0.237 Uiso 1 1 calc R . .
C6 C 0.5974(6) 0.1345(3) 0.4006(3) 0.0720(16) Uani 1 1 d . . .
H6 H 0.6019 0.1694 0.3458 0.086 Uiso 1 1 d R . .
C7 C 0.5946(8) 0.0467(4) 0.3650(4) 0.127(3) Uani 1 1 d . . .
H7A H 0.6792 0.0351 0.3359 0.190 Uiso 1 1 calc RD . .
H7B H 0.5161 0.0391 0.3183 0.190 Uiso 1 1 calc R . .
H7C H 0.5866 0.0108 0.4186 0.190 Uiso 1 1 calc R . .
C8 C 0.4649(6) 0.1540(4) 0.4469(4) 0.103(2) Uani 1 1 d . . .
H8A H 0.3848 0.1450 0.4020 0.123 Uiso 1 1 d R . .
H8B H 0.4604 0.1192 0.5017 0.123 Uiso 1 1 d R . .
H8C H 0.4664 0.2095 0.4676 0.123 Uiso 1 1 d R . .
C9 C 0.7325(5) 0.4627(3) 0.3642(2) 0.0424(11) Uani 1 1 d . . .
C10 C 0.8749(6) 0.4724(4) 0.3748(3) 0.0766(16) Uani 1 1 d . . .
H10 H 0.9335 0.4255 0.3836 0.092 Uiso 1 1 d R . .
C11 C 0.9342(7) 0.5492(4) 0.3708(4) 0.0915(19) Uani 1 1 d . . .
H11 H 1.0339 0.5542 0.3804 0.110 Uiso 1 1 d R . .
C12 C 0.8490(8) 0.6157(4) 0.3551(4) 0.092(2) Uani 1 1 d . . .
H12 H 0.8917 0.6678 0.3495 0.111 Uiso 1 1 d R . .
C13 C 0.7079(8) 0.6070(4) 0.3455(4) 0.0899(19) Uani 1 1 d . . .
H13 H 0.6481 0.6534 0.3365 0.108 Uiso 1 1 d R . .
C14 C 0.6497(6) 0.5304(3) 0.3515(3) 0.0693(15) Uani 1 1 d . . .
H14 H 0.5499 0.5250 0.3448 0.083 Uiso 1 1 d R . .
C15 C 0.4839(4) 0.3653(3) 0.3346(3) 0.0447(11) Uani 1 1 d . . .
C16 C 0.3904(6) 0.3957(4) 0.3964(3) 0.0759(16) Uani 1 1 d . . .
H16 H 0.4272 0.4149 0.4587 0.091 Uiso 1 1 d R . .
C17 C 0.2499(6) 0.3974(4) 0.3707(4) 0.093(2) Uani 1 1 d . . .
H17 H 0.1847 0.4169 0.4137 0.112 Uiso 1 1 d R . .
C18 C 0.1978(6) 0.3697(4) 0.2812(4) 0.0884(19) Uani 1 1 d . . .
H18 H 0.0996 0.3725 0.2618 0.106 Uiso 1 1 d R . .
C19 C 0.2857(6) 0.3398(4) 0.2205(4) 0.0825(18) Uani 1 1 d . . .
H19 H 0.2488 0.3196 0.1587 0.099 Uiso 1 1 d R . .
C20 C 0.4281(5) 0.3374(3) 0.2450(3) 0.0637(14) Uani 1 1 d . . .
H20 H 0.4898 0.3172 0.2000 0.076 Uiso 1 1 d R . .
B1 B 0.7728(7) 0.0807(4) 0.5905(4) 0.081(2) Uani 1 1 d . . .
H1A H 0.7878 0.0269 0.5674 0.097 Uiso 1 1 d R . .
H1B H 0.8511 0.0967 0.6339 0.097 Uiso 1 1 d R . .
H1C H 0.6896 0.0816 0.6239 0.097 Uiso 1 1 d R . .

loop_
_atom_site_aniso_label
_atom_site_aniso_U_11
_atom_site_aniso_U_22
_atom_site_aniso_U_33
_atom_site_aniso_U_23
_atom_site_aniso_U_13
_atom_site_aniso_U_12
P1 0.0661(9) 0.0394(8) 0.0282(5) 0.0008(5) 0.0007(5) 0.0047(6)
P2 0.0845(10) 0.0406(8) 0.0351(6) -0.0011(5) -0.0021(5) 0.0085(7)
O1 0.070(2) 0.046(2) 0.0280(13) -0.0035(13) 0.0041(12) 0.0130(16)
N1 0.084(3) 0.038(3) 0.029(2) 0.0036(18) -0.0019(17) -0.002(2)
N2 0.104(3) 0.041(3) 0.0315(19) 0.0007(18) 0.0003(18) 0.000(2)
N3 0.099(3) 0.041(3) 0.0320(19) -0.0016(17) 0.0036(17) 0.001(2)
C1 0.059(3) 0.037(3) 0.028(2) -0.0003(18) 0.0022(17) 0.000(2)
C2 0.058(3) 0.044(3) 0.027(2) -0.005(2) 0.0017(18) -0.005(2)
C3 0.090(4) 0.087(5) 0.061(3) 0.008(3) 0.013(3) 0.036(4)
C4 0.079(5) 0.263(12) 0.179(7) -0.078(8) 0.040(5) -0.027(6)
C5 0.178(8) 0.167(9) 0.137(6) -0.015(6) 0.055(5) 0.078(7)
C6 0.105(5) 0.063(4) 0.044(3) 0.011(2) -0.012(3) -0.024(3)
C7 0.230(8) 0.062(5) 0.083(4) -0.020(3) -0.016(4) -0.039(5)
C8 0.109(5) 0.094(5) 0.097(4) 0.013(4) -0.032(4) -0.039(4)
C9 0.056(3) 0.046(3) 0.024(2) 0.0037(18) -0.0027(18) 0.004(2)
C10 0.076(5) 0.063(5) 0.092(4) 0.013(3) 0.014(3) 0.003(3)
C11 0.094(5) 0.074(5) 0.106(4) 0.012(4) 0.006(3) -0.023(4)
C12 0.135(6) 0.062(5) 0.080(4) -0.002(3) 0.008(4) -0.034(5)
C13 0.131(6) 0.040(4) 0.095(4) 0.006(3) -0.009(4) -0.006(4)
C14 0.083(4) 0.056(4) 0.066(3) 0.004(3) -0.013(3) 0.002(3)
C15 0.056(3) 0.039(3) 0.039(2) -0.001(2) 0.0027(19) 0.003(2)
C16 0.071(4) 0.093(5) 0.061(3) -0.011(3) -0.002(3) 0.007(3)
C17 0.054(4) 0.143(7) 0.081(4) -0.015(4) 0.001(3) 0.011(4)
C18 0.059(4) 0.103(6) 0.102(4) 0.001(4) -0.004(3) 0.004(4)
C19 0.067(4) 0.092(5) 0.083(4) -0.017(3) -0.025(3) 0.000(3)
C20 0.066(4) 0.073(4) 0.052(3) -0.013(2) 0.001(2) -0.002(3)
B1 0.148(7) 0.044(4) 0.047(3) 0.008(3) -0.008(3) 0.023(4)

loop_
_atom_type_symbol
_atom_type_description
_atom_type_scat_dispersion_real
_atom_type_scat_dispersion_imag
_atom_type_scat_source
C C 0.0033 0.0016 'International Tables Vol C Tables 4.2.6.8 and 6.1.1.4'
H H 0.0000 0.0000 'International Tables Vol C Tables 4.2.6.8 and 6.1.1.4'
N N 0.0061 0.0033 'International Tables Vol C Tables 4.2.6.8 and 6.1.1.4'
P P 0.1023 0.0942 'International Tables Vol C Tables 4.2.6.8 and 6.1.1.4'
O O 0.0106 0.0060 'International Tables Vol C Tables 4.2.6.8 and 6.1.1.4'
B B 0.0013 0.0007 'International Tables Vol C Tables 4.2.6.8 and 6.1.1.4'

loop_
_geom_angle_atom_site_label_1
_geom_angle_atom_site_label_2
_geom_angle_atom_site_label_3
_geom_angle
_geom_angle_site_symmetry_1
_geom_angle_site_symmetry_3
_geom_angle_publ_flag
O1 P1 C9 114.05(19) . . ?
O1 P1 C15 112.64(17) . . ?
C9 P1 C15 107.9(2) . . ?
O1 P1 C1 110.61(18) . . ?
C9 P1 C1 104.71(18) . . ?
C15 P1 C1 106.39(18) . . ?
C2 P2 C3 104.3(2) . . ?
C2 P2 C6 103.8(2) . . ?
C3 P2 C6 109.6(2) . . ?
C2 P2 B1 109.0(2) . . ?
C3 P2 B1 115.1(3) . . ?
C6 P2 B1 114.0(3) . . ?
N2 N1 C2 112.2(4) . . ?
N2 N1 H1 137(3) . . ?
C2 N1 H1 111(3) . . ?
N3 N2 N1 108.2(3) . . ?
N2 N3 C1 107.9(4) . . ?
N3 C1 C2 109.6(3) . . ?
N3 C1 P1 120.6(3) . . ?
C2 C1 P1 129.8(3) . . ?
N1 C2 C1 102.1(4) . . ?
N1 C2 P2 120.6(3) . . ?
C1 C2 P2 137.2(3) . . ?
C4 C3 C5 111.4(6) . . ?
C4 C3 P2 110.8(4) . . ?
C5 C3 P2 111.8(5) . . ?
C4 C3 H3 109.8 . . ?
C5 C3 H3 105.7 . . ?
P2 C3 H3 107.2 . . ?
C3 C4 H4A 110.3 . . ?
C3 C4 H4B 108.3 . . ?
H4A C4 H4B 109.5 . . ?
C3 C4 H4C 109.8 . . ?
H4A C4 H4C 109.5 . . ?
H4B C4 H4C 109.5 . . ?
C3 C5 H5A 109.5 . . ?
C3 C5 H5B 109.5 . . ?
H5A C5 H5B 109.5 . . ?
C3 C5 H5C 109.5 . . ?
H5A C5 H5C 109.5 . . ?
H5B C5 H5C 109.5 . . ?
C8 C6 C7 110.3(5) . . ?
C8 C6 P2 111.3(3) . . ?
C7 C6 P2 110.9(4) . . ?
C8 C6 H6 108.0 . . ?
C7 C6 H6 108.1 . . ?
P2 C6 H6 107.9 . . ?
C6 C7 H7A 109.5 . . ?
C6 C7 H7B 109.5 . . ?
H7A C7 H7B 109.5 . . ?
C6 C7 H7C 109.5 . . ?
H7A C7 H7C 109.5 . . ?
H7B C7 H7C 109.5 . . ?
C6 C8 H8A 110.4 . . ?
C6 C8 H8B 108.0 . . ?
H8A C8 H8B 109.5 . . ?
C6 C8 H8C 109.9 . . ?
H8A C8 H8C 109.5 . . ?
H8B C8 H8C 109.5 . . ?
C10 C9 C14 118.6(5) . . ?
C10 C9 P1 117.1(4) . . ?
C14 C9 P1 124.3(4) . . ?
C9 C10 C11 120.7(5) . . ?
C9 C10 H10 119.2 . . ?
C11 C10 H10 120.1 . . ?
C12 C11 C10 119.5(6) . . ?
C12 C11 H11 121.9 . . ?
C10 C11 H11 118.6 . . ?
C13 C12 C11 120.5(6) . . ?
C13 C12 H12 121.1 . . ?
C11 C12 H12 118.4 . . ?
C12 C13 C14 119.6(6) . . ?
C12 C13 H13 120.7 . . ?
C14 C13 H13 119.6 . . ?
C9 C14 C13 121.1(6) . . ?
C9 C14 H14 119.9 . . ?
C13 C14 H14 119.0 . . ?
C20 C15 C16 117.0(4) . . ?
C20 C15 P1 119.7(3) . . ?
C16 C15 P1 123.3(3) . . ?
C17 C16 C15 121.6(4) . . ?
C17 C16 H16 120.4 . . ?
C15 C16 H16 118.0 . . ?
C16 C17 C18 120.1(5) . . ?
C16 C17 H17 121.9 . . ?
C18 C17 H17 117.9 . . ?
C19 C18 C17 119.5(5) . . ?
C19 C18 H18 120.0 . . ?
C17 C18 H18 120.5 . . ?
C18 C19 C20 121.4(5) . . ?
C18 C19 H19 119.2 . . ?
C20 C19 H19 119.4 . . ?
C19 C20 C15 120.5(4) . . ?
C19 C20 H20 120.3 . . ?
C15 C20 H20 119.2 . . ?
P2 B1 H1A 109.2 . . ?
P2 B1 H1B 109.7 . . ?
H1A B1 H1B 109.5 . . ?
P2 B1 H1C 109.5 . . ?
H1A B1 H1C 109.5 . . ?
H1B B1 H1C 109.5 . . ?

loop_
_geom_bond_atom_site_label_1
_geom_bond_atom_site_label_2
_geom_bond_distance
_geom_bond_site_symmetry_2
_geom_bond_publ_flag
P1 O1 1.487(3) . ?
P1 C9 1.782(5) . ?
P1 C15 1.782(4) . ?
P1 C1 1.798(4) . ?
P2 C2 1.802(4) . ?
P2 C3 1.825(5) . ?
P2 C6 1.829(5) . ?
P2 B1 1.909(5) . ?
N1 N2 1.325(5) . ?
N1 C2 1.378(5) . ?
N1 H1 0.88(5) . ?
N2 N3 1.318(4) . ?
N3 C1 1.371(5) . ?
C1 C2 1.392(6) . ?
C3 C4 1.470(8) . ?
C3 C5 1.498(8) . ?
C3 H3 0.9600 . ?
C4 H4A 0.9599 . ?
C4 H4B 0.9601 . ?
C4 H4C 0.9599 . ?
C5 H5A 0.9600 . ?
C5 H5B 0.9600 . ?
C5 H5C 0.9600 . ?
C6 C8 1.513(7) . ?
C6 C7 1.532(7) . ?
C6 H6 0.9599 . ?
C7 H7A 0.9600 . ?
C7 H7B 0.9600 . ?
C7 H7C 0.9600 . ?
C8 H8A 0.9600 . ?
C8 H8B 0.9600 . ?
C8 H8C 0.9600 . ?
C9 C10 1.374(6) . ?
C9 C14 1.376(6) . ?
C10 C11 1.394(7) . ?
C10 H10 0.9601 . ?
C11 C12 1.376(8) . ?
C11 H11 0.9600 . ?
C12 C13 1.360(8) . ?
C12 H12 0.9601 . ?
C13 C14 1.389(7) . ?
C13 H13 0.9600 . ?
C14 H14 0.9601 . ?
C15 C20 1.391(5) . ?
C15 C16 1.393(6) . ?
C16 C17 1.368(6) . ?
C16 H16 0.9600 . ?
C17 C18 1.378(7) . ?
C17 H17 0.9601 . ?
C18 C19 1.342(7) . ?
C18 H18 0.9600 . ?
C19 C20 1.383(6) . ?
C19 H19 0.9600 . ?
C20 H20 0.9600 . ?
B1 H1A 0.9600 . ?
B1 H1B 0.9600 . ?
B1 H1C 0.9600 . ?
